data_4125155
loop_
_publ_author_name
'Dziedzic, Rafal M.'
'Saleh, Liban M. A.'
'Axtell, Jonathan C.'
'Martin, Joshua L.'
'Stevens, Simone L.'
'Royappa, A. Timothy'
'Rheingold, Arnold L.'
'Spokoyny, Alexander M.'

_publ_section_title
;
 B-N, B-O, and B-CN Bond Formation via Palladium-Catalyzed Cross-Coupling
 of B-Bromo-Carboranes.
;
_journal_issue 29
_journal_name_full 'Journal of the American Chemical Society'
_journal_page_first 9081
_journal_page_last 9084
_journal_paper_doi 10.1021/jacs.6b05505
_journal_volume 138
_journal_year 2016
_chemical_absolute_configuration ad
_chemical_formula_moiety 'C10 H20 B10 O'
_chemical_formula_sum 'C10 H20 B10 O'
_chemical_formula_weight 264.36
_chemical_name_systematic
;
 ?
;
_space_group_crystal_system orthorhombic
_space_group_IT_number 19
_space_group_name_Hall 'P 2ac 2ab'
_space_group_name_H-M_alt 'P 21 21 21'
_symmetry_space_group_name_Hall 'P 2ac 2ab'
_symmetry_space_group_name_H-M 'P 21 21 21'
_atom_sites_solution_hydrogens mixed
_atom_sites_solution_primary direct
_audit_creation_date 2016-05-02
_audit_creation_method
;
Olex2 1.2-beta
(compiled 2016.02.19 svn.r3266 for OlexSys, GUI svn.r5155)
;
_cell_angle_alpha 90
_cell_angle_beta 90
_cell_angle_gamma 90
_cell_formula_units_Z 4
_cell_length_a 7.6501(6)
_cell_length_b 13.2544(9)
_cell_length_c 15.2454(10)
_cell_measurement_reflns_used 5429
_cell_measurement_temperature 100
_cell_measurement_theta_max 25.435
_cell_measurement_theta_min 2.979
_cell_volume 1545.85(19)
_computing_cell_refinement 'SAINT v8.34A (Bruker, 2013)'
_computing_data_collection 'APEX2 v2013.6-2 (Bruker, 2013)'
_computing_data_reduction 'SAINT v8.34A (Bruker, 2013)'
_computing_molecular_graphics 'Olex2 (Dolomanov et al., 2009)'
_computing_publication_material 'Olex2 (Dolomanov et al., 2009)'
_computing_structure_refinement 'ShelXL (Sheldrick, 2015)'
_computing_structure_solution 'XT (Sheldrick, 2008)'
_diffrn_ambient_temperature 100
_diffrn_detector 'Bruker APEX CCD'
_diffrn_detector_area_resol_mean 8.0
_diffrn_detector_type 'CCD Area Detector'
_diffrn_measured_fraction_theta_full 0.999
_diffrn_measured_fraction_theta_max 0.999
_diffrn_measurement_device 'Kappa Four-Circle Diffractometer'
_diffrn_measurement_device_type 'Bruker APEX-II CCD'
_diffrn_measurement_method '\f and \w scans'
_diffrn_radiation_monochromator graphite
_diffrn_radiation_probe x-ray
_diffrn_radiation_type MoK\a
_diffrn_radiation_wavelength 0.71073
_diffrn_reflns_av_R_equivalents 0.0495
_diffrn_reflns_av_unetI/netI 0.0365
_diffrn_reflns_Laue_measured_fraction_full 0.999
_diffrn_reflns_Laue_measured_fraction_max 0.999
_diffrn_reflns_limit_h_max 9
_diffrn_reflns_limit_h_min -9
_diffrn_reflns_limit_k_max 16
_diffrn_reflns_limit_k_min -16
_diffrn_reflns_limit_l_max 15
_diffrn_reflns_limit_l_min -19
_diffrn_reflns_number 21241
_diffrn_reflns_point_group_measured_fraction_full 1.000
_diffrn_reflns_point_group_measured_fraction_max 0.999
_diffrn_reflns_theta_full 25.242
_diffrn_reflns_theta_max 26.377
_diffrn_reflns_theta_min 2.672
_diffrn_source 'sealed tube'
_diffrn_source_type fine-focus
_diffrn_standards_number 0
_exptl_absorpt_coefficient_mu 0.059
_exptl_absorpt_correction_T_max 0.2602
_exptl_absorpt_correction_T_min 0.2224
_exptl_absorpt_correction_type multi-scan
_exptl_absorpt_process_details
;
SADABS-2014/5 (Bruker,2014/5) was used for absorption correction.
wR2(int) was 0.0565 before and 0.0512 after correction.
The Ratio of minimum to maximum transmission is 0.8547.
The \l/2 correction factor is 0.00150.
;
_exptl_crystal_colour colourless
_exptl_crystal_colour_primary colourless
_exptl_crystal_density_diffrn 1.136
_exptl_crystal_description block
_exptl_crystal_F_000 552
_exptl_crystal_size_max 0.33
_exptl_crystal_size_mid 0.32
_exptl_crystal_size_min 0.27
_refine_diff_density_max 0.137
_refine_diff_density_min -0.186
_refine_diff_density_rms 0.035
_refine_ls_abs_structure_details
;
 Refined as an inversion twin.
;
_refine_ls_abs_structure_Flack 0.6(17)
_refine_ls_extinction_method none
_refine_ls_goodness_of_fit_ref 1.023
_refine_ls_hydrogen_treatment mixed
_refine_ls_matrix_type full
_refine_ls_number_parameters 226
_refine_ls_number_reflns 3163
_refine_ls_number_restraints 0
_refine_ls_restrained_S_all 1.023
_refine_ls_R_factor_all 0.0465
_refine_ls_R_factor_gt 0.0367
_refine_ls_shift/su_max 0.000
_refine_ls_shift/su_mean 0.000
_refine_ls_structure_factor_coef Fsqd
_refine_ls_weighting_details 'w=1/[\s^2^(Fo^2^)+(0.0503P)^2^+0.1719P] where P=(Fo^2^+2Fc^2^)/3'
_refine_ls_weighting_scheme calc
_refine_ls_wR_factor_gt 0.0844
_refine_ls_wR_factor_ref 0.0901
_reflns_Friedel_coverage 0.730
_reflns_Friedel_fraction_full 1.000
_reflns_Friedel_fraction_max 1.000
_reflns_number_gt 2764
_reflns_number_total 3163
_reflns_threshold_expression 'I > 2\s(I)'
_cod_data_source_file ja6b05505_si_002.cif
_cod_data_source_block spok35
_cod_depositor_comments
;
The following automatic conversions were performed:

'_diffrn_radiation_probe' value 'X-ray' changed to 'x-ray' according
to
/usr/data/users/saulius/crontab/automatic-downloads/rss-feeds/ACS/lib/dictionaries/cif_core.dic
dictionary named 'cif_core.dic' version 2.4.2 from 2011-04-26.

Automatic conversion script
Id: cif_fix_values 4268 2015-11-12 08:31:59Z antanas 

 Adding full bibliography for 4125150--4125156.cif.
;
_cod_database_code 4125155
_shelxl_version_number 2014-3
_shelx_space_group_comment
;
The symmetry employed for this shelxl refinement is uniquely defined
by the following loop, which should always be used as a source of
symmetry information in preference to the above space-group names.
They are only intended as comments.
;
_olex2_refinement_description
;
1. Twinned data refinement
 Scales: 0.4(17) 0.6(17)
2. Fixed Uiso
 At 1.2 times of:
  All B(H) groups, All C(H) groups
 At 1.5 times of:
  All C(H,H,H) groups
3.a Aromatic/amide H refined with riding coordinates:
 C3(H3), C7(H7), C9(H9)
3.b Idealised Me refined as rotating group:
 C1(H1A,H1B,H1C), C10(H10A,H10B,H10C)
;
_olex2_submission_special_instructions 'No special instructions were received'

loop_
_space_group_symop_operation_xyz
'x, y, z'
'x+1/2, -y+1/2, -z'
'-x, y+1/2, -z+1/2'
'-x+1/2, -y, z+1/2'

loop_
_atom_site_label
_atom_site_type_symbol
_atom_site_fract_x
_atom_site_fract_y
_atom_site_fract_z
_atom_site_U_iso_or_equiv
_atom_site_adp_type
_atom_site_occupancy
_atom_site_site_symmetry_order
_atom_site_calc_flag
_atom_site_refinement_flags_posn
O1 O 0.1370(2) 0.27087(10) 0.09254(9) 0.0211(4) Uani 1 1 d .
C1 C -0.0158(3) -0.01593(17) -0.09862(15) 0.0268(5) Uani 1 1 d .
H1A H 0.0467 -0.0484 -0.1471 0.040 Uiso 1 1 calc GR
H1B H -0.1019 0.0316 -0.1222 0.040 Uiso 1 1 calc GR
H1C H -0.0757 -0.0674 -0.0636 0.040 Uiso 1 1 calc GR
C2 C 0.1123(3) 0.03998(15) -0.04170(13) 0.0183(4) Uani 1 1 d .
C3 C 0.0662(3) 0.13164(15) -0.00260(12) 0.0178(4) Uani 1 1 d .
H3 H -0.0443 0.1614 -0.0143 0.021 Uiso 1 1 calc R
C4 C 0.1834(3) 0.17848(14) 0.05340(12) 0.0176(4) Uani 1 1 d .
C5 C -0.1612(3) 0.29748(15) 0.18573(13) 0.0200(5) Uani 1 1 d .
H5 H -0.213(3) 0.3136(16) 0.1293(15) 0.024 Uiso 1 1 d R
C6 C -0.0167(3) 0.37845(15) 0.21951(13) 0.0205(5) Uani 1 1 d .
H6 H -0.001(3) 0.4368(18) 0.1845(15) 0.025 Uiso 1 1 d R
C7 C 0.2771(3) -0.00039(16) -0.02426(13) 0.0174(4) Uani 1 1 d .
H7 H 0.3103 -0.0617 -0.0519 0.021 Uiso 1 1 calc R
C8 C 0.3944(3) 0.04643(15) 0.03241(13) 0.0184(4) Uani 1 1 d .
C9 C 0.3452(3) 0.13767(15) 0.07125(12) 0.0191(4) Uani 1 1 d .
H9 H 0.4231 0.1715 0.1099 0.023 Uiso 1 1 calc R
C10 C 0.5701(3) 0.00001(18) 0.05280(15) 0.0283(5) Uani 1 1 d .
H10A H 0.5737 -0.0692 0.0302 0.042 Uiso 1 1 calc GR
H10B H 0.5882 -0.0008 0.1164 0.042 Uiso 1 1 calc GR
H10C H 0.6626 0.0399 0.0249 0.042 Uiso 1 1 calc GR
B1 B 0.0621(3) 0.26681(17) 0.17495(14) 0.0163(5) Uani 1 1 d .
B2 B 0.1003(3) 0.19087(17) 0.26805(15) 0.0187(5) Uani 1 1 d .
H2 H 0.201(3) 0.1328(16) 0.2657(14) 0.022 Uiso 1 1 d R
B3 B 0.0554(4) 0.2639(2) 0.36449(15) 0.0251(6) Uani 1 1 d .
H3A H 0.134(3) 0.2524(16) 0.4265(15) 0.030 Uiso 1 1 d R
B4 B -0.1721(4) 0.29517(18) 0.36526(16) 0.0260(6) Uani 1 1 d .
H4 H -0.244(3) 0.3025(17) 0.4241(17) 0.031 Uiso 1 1 d R
B5 B -0.1014(3) 0.17826(17) 0.21010(15) 0.0175(5) Uani 1 1 d .
H5A H -0.135(3) 0.1221(16) 0.1632(14) 0.021 Uiso 1 1 d R
B6 B -0.2150(4) 0.37222(18) 0.27347(17) 0.0263(6) Uani 1 1 d .
H6A H -0.309(3) 0.4312(18) 0.2660(16) 0.032 Uiso 1 1 d R
B7 B -0.0132(4) 0.38540(18) 0.33134(16) 0.0272(6) Uani 1 1 d .
H7A H 0.011(3) 0.4573(18) 0.3627(15) 0.033 Uiso 1 1 d R
B8 B 0.1536(4) 0.32186(18) 0.27179(16) 0.0235(5) Uani 1 1 d .
H8 H 0.281(3) 0.3556(18) 0.2655(16) 0.028 Uiso 1 1 d R
B9 B -0.2682(3) 0.24149(18) 0.27047(17) 0.0232(5) Uani 1 1 d .
H9A H -0.404(3) 0.2216(17) 0.2600(15) 0.028 Uiso 1 1 d R
B10 B -0.1002(3) 0.17468(17) 0.32650(15) 0.0191(5) Uani 1 1 d .
H10 H -0.124(3) 0.1049(17) 0.3617(14) 0.023 Uiso 1 1 d R

loop_
_atom_site_aniso_label
_atom_site_aniso_U_11
_atom_site_aniso_U_22
_atom_site_aniso_U_33
_atom_site_aniso_U_23
_atom_site_aniso_U_13
_atom_site_aniso_U_12
O1 0.0322(9) 0.0134(7) 0.0176(6) 0.0005(6) 0.0072(6) 0.0008(6)
C1 0.0237(12) 0.0308(12) 0.0260(11) -0.0060(10) 0.0013(9) -0.0039(10)
C2 0.0221(11) 0.0192(10) 0.0136(9) 0.0020(8) 0.0055(8) -0.0041(9)
C3 0.0178(10) 0.0202(10) 0.0154(9) 0.0048(8) 0.0030(8) 0.0013(8)
C4 0.0256(11) 0.0124(9) 0.0146(9) 0.0011(8) 0.0069(8) -0.0015(8)
C5 0.0225(12) 0.0196(10) 0.0178(10) 0.0012(8) -0.0016(9) 0.0025(9)
C6 0.0330(13) 0.0105(9) 0.0179(10) 0.0004(8) 0.0035(9) -0.0001(9)
C7 0.0233(11) 0.0150(9) 0.0140(9) 0.0004(8) 0.0077(8) -0.0020(8)
C8 0.0185(10) 0.0196(10) 0.0172(10) 0.0038(8) 0.0033(8) 0.0000(8)
C9 0.0223(11) 0.0207(10) 0.0144(9) 0.0002(8) 0.0013(8) -0.0065(9)
C10 0.0221(11) 0.0351(12) 0.0277(11) -0.0033(10) 0.0014(9) 0.0038(10)
B1 0.0208(13) 0.0106(10) 0.0174(11) 0.0007(9) 0.0000(9) -0.0012(9)
B2 0.0208(12) 0.0178(11) 0.0174(10) 0.0043(10) -0.0020(10) 0.0018(9)
B3 0.0342(16) 0.0263(13) 0.0149(11) 0.0011(10) -0.0043(11) -0.0032(12)
B4 0.0420(17) 0.0171(12) 0.0189(11) -0.0009(10) 0.0101(12) 0.0001(12)
B5 0.0207(12) 0.0135(10) 0.0183(10) -0.0008(9) 0.0008(10) -0.0014(9)
B6 0.0360(15) 0.0184(11) 0.0246(12) 0.0017(11) 0.0108(12) 0.0091(11)
B7 0.0490(18) 0.0184(12) 0.0144(11) -0.0027(10) 0.0053(12) -0.0061(12)
B8 0.0282(14) 0.0234(12) 0.0188(11) -0.0001(10) -0.0048(11) -0.0083(11)
B9 0.0215(13) 0.0233(12) 0.0248(12) 0.0012(11) 0.0053(11) 0.0022(10)
B10 0.0264(13) 0.0135(11) 0.0174(10) 0.0021(9) 0.0030(10) -0.0015(10)

loop_
_atom_type_symbol
_atom_type_description
_atom_type_scat_dispersion_real
_atom_type_scat_dispersion_imag
_atom_type_scat_source
C C 0.0033 0.0016 'International Tables Vol C Tables 4.2.6.8 and 6.1.1.4'
H H 0.0000 0.0000 'International Tables Vol C Tables 4.2.6.8 and 6.1.1.4'
O O 0.0106 0.0060 'International Tables Vol C Tables 4.2.6.8 and 6.1.1.4'
B B 0.0013 0.0007 'International Tables Vol C Tables 4.2.6.8 and 6.1.1.4'

loop_
_geom_angle_atom_site_label_1
_geom_angle_atom_site_label_2
_geom_angle_atom_site_label_3
_geom_angle
B1 O1 C4 117.14(15)
H1A C1 H1B 109.5
H1A C1 H1C 109.5
H1B C1 H1C 109.5
C2 C1 H1A 109.5
C2 C1 H1B 109.5
C2 C1 H1C 109.5
C3 C2 C1 120.64(19)
C7 C2 C1 120.65(18)
C7 C2 C3 118.68(19)
C2 C3 H3 120.4
C4 C3 C2 119.27(19)
C4 C3 H3 120.4
C3 C4 O1 119.22(19)
C9 C4 O1 118.96(18)
C9 C4 C3 121.82(18)
C6 C5 H5 114.5(13)
C6 C5 B1 61.50(13)
C6 C5 B5 111.40(17)
C6 C5 B6 62.24(14)
C6 C5 B9 112.04(17)
B1 C5 H5 111.4(14)
B5 C5 H5 120.8(13)
B5 C5 B1 62.74(13)
B5 C5 B6 115.76(16)
B5 C5 B9 63.52(14)
B6 C5 H5 117.8(13)
B6 C5 B1 116.00(17)
B9 C5 H5 124.9(14)
B9 C5 B1 115.90(16)
B9 C5 B6 62.86(14)
C5 C6 H6 116.6(14)
C5 C6 B1 63.19(13)
C5 C6 B6 61.45(14)
C5 C6 B7 111.28(17)
C5 C6 B8 112.23(15)
B1 C6 H6 115.5(14)
B6 C6 H6 114.8(14)
B6 C6 B1 116.77(16)
B7 C6 H6 121.1(14)
B7 C6 B1 115.54(17)
B7 C6 B6 62.68(16)
B8 C6 H6 121.7(14)
B8 C6 B1 62.73(13)
B8 C6 B6 115.36(16)
B8 C6 B7 62.87(15)
C2 C7 H7 119.0
C8 C7 C2 122.00(19)
C8 C7 H7 119.0
C7 C8 C9 118.36(19)
C7 C8 C10 121.33(18)
C9 C8 C10 120.31(19)
C4 C9 C8 119.85(19)
C4 C9 H9 120.1
C8 C9 H9 120.1
C8 C10 H10A 109.5
C8 C10 H10B 109.5
C8 C10 H10C 109.5
H10A C10 H10B 109.5
H10A C10 H10C 109.5
H10B C10 H10C 109.5
O1 B1 C5 118.53(18)
O1 B1 C6 117.81(17)
O1 B1 B2 133.21(19)
O1 B1 B5 125.82(17)
O1 B1 B8 124.87(19)
C5 B1 B2 102.53(16)
C5 B1 B5 56.53(12)
C5 B1 B8 102.02(16)
C6 B1 C5 55.31(12)
C6 B1 B2 103.24(15)
C6 B1 B5 101.44(16)
C6 B1 B8 57.70(13)
B2 B1 B5 60.18(13)
B2 B1 B8 60.27(13)
B8 B1 B5 107.02(15)
B1 B2 H2 119.6(12)
B1 B2 B3 108.65(16)
B1 B2 B5 60.81(13)
B1 B2 B8 60.56(13)
B1 B2 B10 109.12(16)
B3 B2 H2 122.9(12)
B5 B2 H2 122.0(11)
B5 B2 B3 106.90(17)
B5 B2 B10 59.59(12)
B8 B2 H2 121.7(12)
B8 B2 B3 59.50(14)
B8 B2 B5 107.73(16)
B8 B2 B10 107.30(17)
B10 B2 H2 122.6(12)
B10 B2 B3 59.44(14)
B2 B3 H3A 120.7(11)
B4 B3 B2 108.46(18)
B4 B3 H3A 123.0(11)
B7 B3 B2 108.31(16)
B7 B3 H3A 121.3(11)
B7 B3 B4 60.14(16)
B7 B3 B8 60.25(15)
B7 B3 B10 108.35(19)
B8 B3 B2 60.00(13)
B8 B3 H3A 119.8(11)
B8 B3 B4 108.47(18)
B10 B3 B2 60.09(13)
B10 B3 H3A 122.7(11)
B10 B3 B4 60.28(14)
B10 B3 B8 108.21(16)
B3 B4 H4 122.3(13)
B3 B4 B10 59.47(15)
B6 B4 B3 108.06(18)
B6 B4 H4 121.6(13)
B6 B4 B7 60.52(15)
B6 B4 B9 60.51(14)
B6 B4 B10 108.18(16)
B7 B4 B3 59.33(16)
B7 B4 H4 122.7(13)
B7 B4 B10 107.06(19)
B9 B4 B3 107.78(18)
B9 B4 H4 120.8(13)
B9 B4 B7 108.43(17)
B9 B4 B10 59.96(14)
B10 B4 H4 121.5(12)
C5 B5 B1 60.72(13)
C5 B5 B2 104.80(16)
C5 B5 H5A 116.3(12)
C5 B5 B9 58.61(13)
C5 B5 B10 104.28(16)
B1 B5 H5A 115.0(12)
B2 B5 B1 59.00(13)
B2 B5 H5A 127.2(12)
B9 B5 B1 110.19(16)
B9 B5 B2 108.60(16)
B9 B5 H5A 120.4(13)
B10 B5 B1 108.17(17)
B10 B5 B2 60.23(14)
B10 B5 H5A 130.9(12)
B10 B5 B9 60.01(14)
C5 B6 C6 56.31(12)
C5 B6 B4 103.87(16)
C5 B6 H6A 120.0(13)
C5 B6 B7 103.55(17)
C5 B6 B9 58.17(13)
C6 B6 B4 104.02(18)
C6 B6 H6A 120.4(13)
C6 B6 B7 58.12(14)
C6 B6 B9 103.59(16)
B4 B6 H6A 129.3(13)
B4 B6 B7 60.26(15)
B4 B6 B9 59.95(14)
B7 B6 H6A 124.3(13)
B9 B6 H6A 123.7(13)
B9 B6 B7 107.78(17)
C6 B7 B3 103.95(17)
C6 B7 B4 104.04(18)
C6 B7 B6 59.21(14)
C6 B7 H7A 119.4(12)
C6 B7 B8 58.40(14)
B3 B7 B4 60.53(15)
B3 B7 B6 107.97(18)
B3 B7 H7A 128.8(13)
B3 B7 B8 60.10(15)
B4 B7 B6 59.21(15)
B4 B7 H7A 125.3(13)
B6 B7 H7A 116.7(13)
B8 B7 B4 108.66(17)
B8 B7 B6 108.76(17)
B8 B7 H7A 121.5(13)
C6 B8 B1 59.57(13)
C6 B8 B2 103.80(16)
C6 B8 B3 103.84(19)
C6 B8 B7 58.72(14)
C6 B8 H8 117.9(13)
B1 B8 H8 116.8(13)
B2 B8 B1 59.16(12)
B2 B8 H8 127.5(12)
B3 B8 B1 108.33(17)
B3 B8 B2 60.50(14)
B3 B8 B7 59.65(15)
B3 B8 H8 129.4(13)
B7 B8 B1 109.47(19)
B7 B8 B2 108.23(18)
B7 B8 H8 119.8(13)
C5 B9 B4 104.17(17)
C5 B9 B5 57.87(13)
C5 B9 B6 58.98(13)
C5 B9 H9A 117.1(13)
C5 B9 B10 103.55(17)
B4 B9 B5 108.25(19)
B4 B9 B6 59.54(14)
B4 B9 H9A 128.0(13)
B4 B9 B10 60.55(14)
B5 B9 H9A 119.8(12)
B6 B9 B5 107.89(17)
B6 B9 H9A 117.3(12)
B10 B9 B5 59.79(13)
B10 B9 B6 107.87(18)
B10 B9 H9A 130.0(13)
B2 B10 B4 108.74(17)
B2 B10 H10 119.5(12)
B3 B10 B2 60.47(14)
B3 B10 B4 60.25(15)
B3 B10 B5 108.17(17)
B3 B10 B9 108.02(17)
B3 B10 H10 121.2(12)
B4 B10 H10 123.1(12)
B5 B10 B2 60.18(13)
B5 B10 B4 107.73(17)
B5 B10 B9 60.20(14)
B5 B10 H10 121.1(11)
B9 B10 B2 108.71(16)
B9 B10 B4 59.49(15)
B9 B10 H10 122.8(12)

loop_
_geom_bond_atom_site_label_1
_geom_bond_atom_site_label_2
_geom_bond_distance
O1 C4 1.408(2)
O1 B1 1.382(3)
C1 H1A 0.9800
C1 H1B 0.9800
C1 H1C 0.9800
C1 C2 1.504(3)
C2 C3 1.398(3)
C2 C7 1.395(3)
C3 H3 0.9500
C3 C4 1.385(3)
C4 C9 1.378(3)
C5 H5 0.97(2)
C5 C6 1.624(3)
C5 B1 1.763(3)
C5 B5 1.686(3)
C5 B6 1.715(3)
C5 B9 1.700(3)
C6 H6 0.95(2)
C6 B1 1.736(3)
C6 B6 1.728(3)
C6 B7 1.708(3)
C6 B8 1.702(3)
C7 H7 0.9500
C7 C8 1.392(3)
C8 C9 1.398(3)
C8 C10 1.511(3)
C9 H9 0.9500
C10 H10A 0.9800
C10 H10B 0.9800
C10 H10C 0.9800
B1 B2 1.764(3)
B1 B5 1.797(3)
B1 B8 1.790(3)
B2 H2 1.09(2)
B2 B3 1.794(3)
B2 B5 1.786(3)
B2 B8 1.784(3)
B2 B10 1.787(3)
B3 H3A 1.13(2)
B3 B4 1.789(4)
B3 B7 1.767(4)
B3 B8 1.776(4)
B3 B10 1.775(4)
B4 H4 1.06(3)
B4 B6 1.763(4)
B4 B7 1.782(4)
B4 B9 1.771(4)
B4 B10 1.790(3)
B5 H5A 1.06(2)
B5 B9 1.782(3)
B5 B10 1.775(3)
B6 H6A 1.07(2)
B6 B7 1.787(4)
B6 B9 1.781(3)
B7 H7A 1.08(2)
B7 B8 1.778(4)
B8 H8 1.07(2)
B9 H9A 1.09(2)
B9 B10 1.779(4)
B10 H10 1.08(2)

loop_
_geom_torsion_atom_site_label_1
_geom_torsion_atom_site_label_2
_geom_torsion_atom_site_label_3
_geom_torsion_atom_site_label_4
_geom_torsion
O1 C4 C9 C8 -179.43(17)
O1 B1 B2 B3 147.9(2)
O1 B1 B2 B5 -112.8(3)
O1 B1 B2 B8 111.5(3)
O1 B1 B2 B10 -148.9(2)
O1 B1 B5 C5 -103.2(2)
O1 B1 B5 B2 124.0(2)
O1 B1 B5 B9 -135.9(2)
O1 B1 B5 B10 160.2(2)
O1 B1 B8 C6 103.4(2)
O1 B1 B8 B2 -124.3(2)
O1 B1 B8 B3 -161.0(2)
O1 B1 B8 B7 135.6(2)
C1 C2 C3 C4 176.39(18)
C1 C2 C7 C8 -175.97(18)
C2 C3 C4 O1 179.84(17)
C2 C3 C4 C9 0.5(3)
C2 C7 C8 C9 -1.3(3)
C2 C7 C8 C10 178.05(19)
C3 C2 C7 C8 1.7(3)
C3 C4 C9 C8 -0.1(3)
C4 O1 B1 C5 -109.9(2)
C4 O1 B1 C6 -173.45(18)
C4 O1 B1 B2 38.2(3)
C4 O1 B1 B5 -42.4(3)
C4 O1 B1 B8 118.2(2)
C5 C6 B1 O1 107.0(2)
C5 C6 B1 B2 -96.21(17)
C5 C6 B1 B5 -34.48(14)
C5 C6 B1 B8 -137.50(17)
C5 C6 B6 B4 97.50(17)
C5 C6 B6 B7 138.26(17)
C5 C6 B6 B9 35.58(16)
C5 C6 B7 B3 64.0(2)
C5 C6 B7 B4 1.4(2)
C5 C6 B7 B6 -38.87(17)
C5 C6 B7 B8 104.87(18)
C5 C6 B8 B1 40.64(16)
C5 C6 B8 B2 -0.2(2)
C5 C6 B8 B3 -62.7(2)
C5 C6 B8 B7 -103.36(18)
C5 B1 B2 B3 -60.49(19)
C5 B1 B2 B5 38.88(14)
C5 B1 B2 B8 -96.82(17)
C5 B1 B2 B10 2.7(2)
C5 B1 B5 B2 -132.73(16)
C5 B1 B5 B9 -32.62(15)
C5 B1 B5 B10 -96.52(17)
C5 B1 B8 C6 -34.61(14)
C5 B1 B8 B2 97.69(16)
C5 B1 B8 B3 61.0(2)
C5 B1 B8 B7 -2.4(2)
C5 B5 B9 B4 -95.59(18)
C5 B5 B9 B6 -32.62(17)
C5 B5 B9 B10 -133.29(18)
C5 B5 B10 B2 -99.10(17)
C5 B5 B10 B3 -60.9(2)
C5 B5 B10 B4 2.8(2)
C5 B5 B10 B9 39.88(16)
C5 B6 B7 C6 34.73(15)
C5 B6 B7 B3 -61.1(2)
C5 B6 B7 B4 -98.42(17)
C5 B6 B7 B8 2.6(2)
C5 B6 B9 B4 133.26(19)
C5 B6 B9 B5 32.19(16)
C5 B6 B9 B10 95.35(18)
C5 B9 B10 B2 -2.4(2)
C5 B9 B10 B3 61.7(2)
C5 B9 B10 B4 98.81(18)
C5 B9 B10 B5 -39.34(15)
C6 C5 B1 O1 -105.6(2)
C6 C5 B1 B2 97.55(16)
C6 C5 B1 B5 138.31(16)
C6 C5 B1 B8 35.72(14)
C6 C5 B5 B1 -38.88(15)
C6 C5 B5 B2 1.8(2)
C6 C5 B5 B9 104.77(18)
C6 C5 B5 B10 64.2(2)
C6 C5 B6 B4 -97.78(19)
C6 C5 B6 B7 -35.55(15)
C6 C5 B6 B9 -138.27(18)
C6 C5 B9 B4 -0.9(2)
C6 C5 B9 B5 -103.78(18)
C6 C5 B9 B6 39.45(17)
C6 C5 B9 B10 -63.5(2)
C6 B1 B2 B3 -3.6(2)
C6 B1 B2 B5 95.74(17)
C6 B1 B2 B8 -39.96(16)
C6 B1 B2 B10 59.6(2)
C6 B1 B5 C5 33.91(14)
C6 B1 B5 B2 -98.82(16)
C6 B1 B5 B9 1.3(2)
C6 B1 B5 B10 -62.61(19)
C6 B1 B8 B2 132.29(17)
C6 B1 B8 B3 95.6(2)
C6 B1 B8 B7 32.19(15)
C6 B6 B7 B3 -95.83(18)
C6 B6 B7 B4 -133.15(18)
C6 B6 B7 B8 -32.15(15)
C6 B6 B9 C5 -34.74(15)
C6 B6 B9 B4 98.52(19)
C6 B6 B9 B5 -2.6(2)
C6 B6 B9 B10 60.6(2)
C6 B7 B8 B1 -32.51(15)
C6 B7 B8 B2 -95.38(18)
C6 B7 B8 B3 -132.85(18)
C7 C2 C3 C4 -1.3(3)
C7 C8 C9 C4 0.5(3)
C10 C8 C9 C4 -178.88(19)
B1 O1 C4 C3 93.8(2)
B1 O1 C4 C9 -86.8(2)
B1 C5 C6 B6 -148.16(16)
B1 C5 C6 B7 -108.76(19)
B1 C5 C6 B8 -40.44(16)
B1 C5 B5 B2 40.64(14)
B1 C5 B5 B9 143.66(17)
B1 C5 B5 B10 103.08(18)
B1 C5 B6 C6 31.05(16)
B1 C5 B6 B4 -66.7(2)
B1 C5 B6 B7 -4.5(2)
B1 C5 B6 B9 -107.22(19)
B1 C5 B9 B4 67.0(2)
B1 C5 B9 B5 -35.85(16)
B1 C5 B9 B6 107.38(19)
B1 C5 B9 B10 4.5(2)
B1 C6 B6 C5 -31.83(17)
B1 C6 B6 B4 65.7(2)
B1 C6 B6 B7 106.43(19)
B1 C6 B6 B9 3.7(2)
B1 C6 B7 B3 -5.5(3)
B1 C6 B7 B4 -68.1(2)
B1 C6 B7 B6 -108.36(19)
B1 C6 B7 B8 35.37(18)
B1 C6 B8 B2 -40.85(15)
B1 C6 B8 B3 -103.35(17)
B1 C6 B8 B7 -144.01(18)
B1 B2 B3 B4 64.3(2)
B1 B2 B3 B7 0.6(2)
B1 B2 B3 B8 -36.79(17)
B1 B2 B3 B10 101.67(18)
B1 B2 B5 C5 -41.51(15)
B1 B2 B5 B9 -102.86(17)
B1 B2 B5 B10 -139.72(17)
B1 B2 B8 C6 41.06(15)
B1 B2 B8 B3 139.34(19)
B1 B2 B8 B7 102.25(19)
B1 B2 B10 B3 -100.86(18)
B1 B2 B10 B4 -63.5(2)
B1 B2 B10 B5 36.68(15)
B1 B2 B10 B9 -0.3(2)
B1 B5 B9 C5 33.42(16)
B1 B5 B9 B4 -62.2(2)
B1 B5 B9 B6 0.8(2)
B1 B5 B9 B10 -99.88(18)
B1 B5 B10 B2 -35.68(15)
B1 B5 B10 B3 2.5(2)
B1 B5 B10 B4 66.2(2)
B1 B5 B10 B9 103.29(18)
B2 B1 B5 C5 132.73(16)
B2 B1 B5 B9 100.11(18)
B2 B1 B5 B10 36.20(16)
B2 B1 B8 C6 -132.29(17)
B2 B1 B8 B3 -36.68(17)
B2 B1 B8 B7 -100.10(18)
B2 B3 B4 B6 -63.6(2)
B2 B3 B4 B7 -100.97(18)
B2 B3 B4 B9 0.3(2)
B2 B3 B4 B10 37.25(16)
B2 B3 B7 C6 2.8(2)
B2 B3 B7 B4 101.22(19)
B2 B3 B7 B6 64.5(2)
B2 B3 B7 B8 -37.27(17)
B2 B3 B8 C6 98.22(17)
B2 B3 B8 B1 36.11(16)
B2 B3 B8 B7 138.41(19)
B2 B3 B10 B4 -138.51(17)
B2 B3 B10 B5 -38.05(16)
B2 B3 B10 B9 -101.74(17)
B2 B5 B9 C5 96.34(17)
B2 B5 B9 B4 0.8(2)
B2 B5 B9 B6 63.7(2)
B2 B5 B9 B10 -36.95(15)
B2 B5 B10 B3 38.18(17)
B2 B5 B10 B4 101.86(19)
B2 B5 B10 B9 138.97(16)
B3 B2 B5 C5 60.80(19)
B3 B2 B5 B1 102.31(17)
B3 B2 B5 B9 -0.5(2)
B3 B2 B5 B10 -37.41(16)
B3 B2 B8 C6 -98.28(19)
B3 B2 B8 B1 -139.34(19)
B3 B2 B8 B7 -37.09(17)
B3 B2 B10 B4 37.40(17)
B3 B2 B10 B5 137.55(18)
B3 B2 B10 B9 100.58(18)
B3 B4 B6 C5 61.0(2)
B3 B4 B6 C6 2.9(2)
B3 B4 B6 B7 -36.82(17)
B3 B4 B6 B9 100.64(19)
B3 B4 B7 C6 98.28(19)
B3 B4 B7 B6 138.52(17)
B3 B4 B7 B8 37.33(17)
B3 B4 B9 C5 -61.0(2)
B3 B4 B9 B5 -0.7(2)
B3 B4 B9 B6 -101.10(19)
B3 B4 B9 B10 36.71(16)
B3 B4 B10 B2 -37.49(16)
B3 B4 B10 B5 -101.21(19)
B3 B4 B10 B9 -138.64(18)
B3 B7 B8 C6 132.85(18)
B3 B7 B8 B1 100.34(18)
B3 B7 B8 B2 37.47(16)
B4 B3 B7 C6 -98.4(2)
B4 B3 B7 B6 -36.74(16)
B4 B3 B7 B8 -138.49(18)
B4 B3 B8 C6 -2.9(2)
B4 B3 B8 B1 -65.0(2)
B4 B3 B8 B2 -101.11(19)
B4 B3 B8 B7 37.30(17)
B4 B3 B10 B2 138.51(17)
B4 B3 B10 B5 100.46(19)
B4 B3 B10 B9 36.78(16)
B4 B6 B7 C6 133.15(18)
B4 B6 B7 B3 37.32(16)
B4 B6 B7 B8 101.01(18)
B4 B6 B9 C5 -133.26(19)
B4 B6 B9 B5 -101.1(2)
B4 B6 B9 B10 -37.91(17)
B4 B7 B8 C6 95.3(2)
B4 B7 B8 B1 62.8(2)
B4 B7 B8 B2 -0.1(2)
B4 B7 B8 B3 -37.52(18)
B4 B9 B10 B2 -101.20(18)
B4 B9 B10 B3 -37.11(17)
B4 B9 B10 B5 -138.16(18)
B5 C5 C6 B1 39.42(15)
B5 C5 C6 B6 -108.74(18)
B5 C5 C6 B7 -69.3(2)
B5 C5 C6 B8 -1.0(2)
B5 C5 B1 O1 116.0(2)
B5 C5 B1 C6 -138.31(16)
B5 C5 B1 B2 -40.76(14)
B5 C5 B1 B8 -102.59(16)
B5 C5 B6 C6 101.76(19)
B5 C5 B6 B4 4.0(3)
B5 C5 B6 B7 66.2(2)
B5 C5 B6 B9 -36.51(19)
B5 C5 B9 B4 102.88(19)
B5 C5 B9 B6 143.23(19)
B5 C5 B9 B10 40.32(15)
B5 B1 B2 B3 -99.37(18)
B5 B1 B2 B8 -135.71(17)
B5 B1 B2 B10 -36.17(15)
B5 B1 B8 C6 -92.97(17)
B5 B1 B8 B2 39.32(15)
B5 B1 B8 B3 2.6(2)
B5 B1 B8 B7 -60.8(2)
B5 B2 B3 B4 0.1(2)
B5 B2 B3 B7 -63.6(2)
B5 B2 B3 B8 -100.98(18)
B5 B2 B3 B10 37.48(15)
B5 B2 B8 C6 1.3(2)
B5 B2 B8 B1 -39.80(15)
B5 B2 B8 B3 99.54(18)
B5 B2 B8 B7 62.4(2)
B5 B2 B10 B3 -137.55(18)
B5 B2 B10 B4 -100.15(18)
B5 B2 B10 B9 -36.97(15)
B5 B9 B10 B2 36.96(15)
B5 B9 B10 B3 101.05(18)
B5 B9 B10 B4 138.16(18)
B6 C5 C6 B1 148.16(16)
B6 C5 C6 B7 39.40(18)
B6 C5 C6 B8 107.72(18)
B6 C5 B1 O1 -136.93(18)
B6 C5 B1 C6 -31.29(16)
B6 C5 B1 B2 66.3(2)
B6 C5 B1 B5 107.02(18)
B6 C5 B1 B8 4.4(2)
B6 C5 B5 B1 -107.4(2)
B6 C5 B5 B2 -66.8(2)
B6 C5 B5 B9 36.26(19)
B6 C5 B5 B10 -4.3(3)
B6 C5 B9 B4 -40.35(17)
B6 C5 B9 B5 -143.23(19)
B6 C5 B9 B10 -102.91(19)
B6 C6 B1 O1 138.2(2)
B6 C6 B1 C5 31.27(17)
B6 C6 B1 B2 -64.9(2)
B6 C6 B1 B5 -3.2(2)
B6 C6 B1 B8 -106.24(19)
B6 C6 B7 B3 102.83(19)
B6 C6 B7 B4 40.24(17)
B6 C6 B7 B8 143.74(17)
B6 C6 B8 B1 108.45(18)
B6 C6 B8 B2 67.6(2)
B6 C6 B8 B3 5.1(2)
B6 C6 B8 B7 -35.56(17)
B6 B4 B7 C6 -40.24(17)
B6 B4 B7 B3 -138.52(17)
B6 B4 B7 B8 -101.19(19)
B6 B4 B9 C5 40.07(16)
B6 B4 B9 B5 100.44(18)
B6 B4 B9 B10 137.82(18)
B6 B4 B10 B2 63.2(2)
B6 B4 B10 B3 100.7(2)
B6 B4 B10 B5 -0.5(3)
B6 B4 B10 B9 -37.97(18)
B6 B7 B8 C6 32.45(15)
B6 B7 B8 B1 -0.1(2)
B6 B7 B8 B2 -62.9(2)
B6 B7 B8 B3 -100.40(19)
B6 B9 B10 B2 -63.7(2)
B6 B9 B10 B3 0.3(2)
B6 B9 B10 B4 37.46(16)
B6 B9 B10 B5 -100.70(18)
B7 C6 B1 O1 -151.0(2)
B7 C6 B1 C5 102.1(2)
B7 C6 B1 B2 5.9(2)
B7 C6 B1 B5 67.6(2)
B7 C6 B1 B8 -35.43(19)
B7 C6 B6 C5 -138.26(17)
B7 C6 B6 B4 -40.76(16)
B7 C6 B6 B9 -102.69(19)
B7 C6 B8 B1 144.01(18)
B7 C6 B8 B2 103.16(18)
B7 C6 B8 B3 40.66(16)
B7 B3 B4 B6 37.34(16)
B7 B3 B4 B9 101.29(18)
B7 B3 B4 B10 138.22(17)
B7 B3 B8 C6 -40.19(16)
B7 B3 B8 B1 -102.3(2)
B7 B3 B8 B2 -138.41(19)
B7 B3 B10 B2 101.01(18)
B7 B3 B10 B4 -37.50(16)
B7 B3 B10 B5 63.0(2)
B7 B3 B10 B9 -0.7(2)
B7 B4 B6 C5 97.86(19)
B7 B4 B6 C6 39.68(16)
B7 B4 B6 B9 137.46(19)
B7 B4 B9 C5 1.7(2)
B7 B4 B9 B5 62.1(2)
B7 B4 B9 B6 -38.35(18)
B7 B4 B9 B10 99.5(2)
B7 B4 B10 B2 -0.7(2)
B7 B4 B10 B3 36.83(17)
B7 B4 B10 B5 -64.4(2)
B7 B4 B10 B9 -101.80(19)
B7 B6 B9 C5 -95.19(18)
B7 B6 B9 B4 38.07(18)
B7 B6 B9 B5 -63.0(2)
B7 B6 B9 B10 0.2(2)
B8 C6 B1 O1 -115.5(2)
B8 C6 B1 C5 137.50(17)
B8 C6 B1 B2 41.29(16)
B8 C6 B1 B5 103.03(16)
B8 C6 B6 C5 -102.63(18)
B8 C6 B6 B4 -5.1(2)
B8 C6 B6 B7 35.63(16)
B8 C6 B6 B9 -67.1(2)
B8 C6 B7 B3 -40.91(18)
B8 C6 B7 B4 -103.49(19)
B8 C6 B7 B6 -143.74(16)
B8 B1 B2 B3 36.34(17)
B8 B1 B2 B5 135.71(17)
B8 B1 B2 B10 99.54(18)
B8 B1 B5 C5 93.37(17)
B8 B1 B5 B2 -39.36(15)
B8 B1 B5 B9 60.8(2)
B8 B1 B5 B10 -3.2(2)
B8 B2 B3 B4 101.12(19)
B8 B2 B3 B7 37.38(18)
B8 B2 B3 B10 138.46(18)
B8 B2 B5 C5 -1.8(2)
B8 B2 B5 B1 39.68(15)
B8 B2 B5 B9 -63.2(2)
B8 B2 B5 B10 -100.04(18)
B8 B2 B10 B3 -36.76(16)
B8 B2 B10 B4 0.6(2)
B8 B2 B10 B5 100.78(17)
B8 B2 B10 B9 63.8(2)
B8 B3 B4 B6 0.0(2)
B8 B3 B4 B7 -37.35(16)
B8 B3 B4 B9 63.9(2)
B8 B3 B4 B10 100.87(18)
B8 B3 B7 C6 40.05(17)
B8 B3 B7 B4 138.49(18)
B8 B3 B7 B6 101.75(18)
B8 B3 B10 B2 37.20(17)
B8 B3 B10 B4 -101.3(2)
B8 B3 B10 B5 -0.9(2)
B8 B3 B10 B9 -64.5(2)
B9 C5 C6 B1 108.44(18)
B9 C5 C6 B6 -39.72(17)
B9 C5 C6 B7 -0.3(2)
B9 C5 C6 B8 68.0(2)
B9 C5 B1 O1 152.18(18)
B9 C5 B1 C6 -102.18(19)
B9 C5 B1 B2 -4.6(2)
B9 C5 B1 B5 36.13(16)
B9 C5 B1 B8 -66.5(2)
B9 C5 B5 B1 -143.66(17)
B9 C5 B5 B2 -103.02(17)
B9 C5 B5 B10 -40.58(17)
B9 C5 B6 C6 138.27(18)
B9 C5 B6 B4 40.49(18)
B9 C5 B6 B7 102.72(18)
B9 B4 B6 C5 -39.59(17)
B9 B4 B6 C6 -97.78(17)
B9 B4 B6 B7 -137.46(19)
B9 B4 B7 C6 -1.9(3)
B9 B4 B7 B3 -100.17(19)
B9 B4 B7 B6 38.34(17)
B9 B4 B7 B8 -62.8(2)
B9 B4 B10 B2 101.14(18)
B9 B4 B10 B3 138.64(18)
B9 B4 B10 B5 37.42(17)
B9 B5 B10 B2 -138.97(16)
B9 B5 B10 B3 -100.79(19)
B9 B5 B10 B4 -37.11(18)
B9 B6 B7 C6 95.23(18)
B9 B6 B7 B3 -0.6(2)
B9 B6 B7 B4 -37.92(17)
B9 B6 B7 B8 63.1(2)
B10 B2 B3 B4 -37.34(16)
B10 B2 B3 B7 -101.1(2)
B10 B2 B3 B8 -138.46(18)
B10 B2 B5 C5 98.21(17)
B10 B2 B5 B1 139.72(17)
B10 B2 B5 B9 36.86(15)
B10 B2 B8 C6 -61.55(19)
B10 B2 B8 B1 -102.60(17)
B10 B2 B8 B3 36.74(17)
B10 B2 B8 B7 -0.4(2)
B10 B3 B4 B6 -100.88(18)
B10 B3 B4 B7 -138.22(17)
B10 B3 B4 B9 -36.93(16)
B10 B3 B7 C6 -60.9(2)
B10 B3 B7 B4 37.56(16)
B10 B3 B7 B6 0.8(2)
B10 B3 B7 B8 -100.93(18)
B10 B3 B8 C6 61.0(2)
B10 B3 B8 B1 -1.1(2)
B10 B3 B8 B2 -37.24(17)
B10 B3 B8 B7 101.2(2)
B10 B4 B6 C5 -1.9(2)
B10 B4 B6 C6 -60.1(2)
B10 B4 B6 B7 -99.7(2)
B10 B4 B6 B9 37.73(17)
B10 B4 B7 C6 61.4(2)
B10 B4 B7 B3 -36.89(16)
B10 B4 B7 B6 101.62(18)
B10 B4 B7 B8 0.4(2)
B10 B4 B9 C5 -97.75(18)
B10 B4 B9 B5 -37.38(16)
B10 B4 B9 B6 -137.82(18)
B10 B5 B9 C5 133.29(18)
B10 B5 B9 B4 37.71(16)
B10 B5 B9 B6 100.7(2)

loop_
_twin_individual_id
_twin_individual_mass_fraction_refined
1 0.4(17)
2 0.6(17)
